data_7708590
loop_
_publ_author_name
'Henry, Andrew Timothy'
'Cosby, Taylor P. L.'
'Boyle, Paul D.'
'Baines, Kim M.'

_publ_section_title
;
 Assessing the Lewis Acidity and Catalytic Activity of
 Bis(catecholato)germanes
;
_journal_name_full 'Dalton Transactions'
_journal_paper_doi 10.1039/D1DT03180E
_journal_year 2021
_chemical_formula_sum 'C40 H70 Ge O6 P2'
_chemical_formula_weight 781.49
_space_group_crystal_system triclinic
_space_group_IT_number 2
_space_group_name_Hall '-P 1'
_space_group_name_H-M_alt 'P -1'
_atom_sites_solution_hydrogens geom
_atom_sites_solution_primary dual
_atom_sites_solution_secondary difmap
_audit_creation_method SHELXL-2016/6
_audit_update_record
;
2021-06-15 deposited with the CCDC.	2021-10-18 downloaded from the CCDC.
;
_cell_angle_alpha 109.138(11)
_cell_angle_beta 92.133(9)
_cell_angle_gamma 95.396(13)
_cell_formula_units_Z 1
_cell_length_a 8.012(3)
_cell_length_b 9.945(4)
_cell_length_c 14.528(6)
_cell_measurement_reflns_used 9440
_cell_measurement_temperature 110
_cell_measurement_theta_max 37.29
_cell_measurement_theta_min 3.02
_cell_volume 1085.9(8)
_computing_cell_refinement SAINT
_computing_data_collection Apex3
_computing_data_reduction SAINT
_computing_molecular_graphics Mercury
_computing_publication_material cif2tables.py
_computing_structure_refinement SHELXL
_computing_structure_solution SHELXT
_diffrn_ambient_temperature 110
_diffrn_detector 'CCD plate'
_diffrn_detector_type 'Bruker Apex2'
_diffrn_measured_fraction_theta_full 0.998
_diffrn_measured_fraction_theta_max 0.998
_diffrn_measurement_device '\k-geometry diffractometer'
_diffrn_measurement_device_type 'Bruker Kappa Axis Apex2'
_diffrn_measurement_method 'phi and omega scans'
_diffrn_radiation_type MoK\a
_diffrn_radiation_wavelength 0.71073
_diffrn_reflns_av_R_equivalents 0.0385
_diffrn_reflns_av_unetI/netI 0.0267
_diffrn_reflns_Laue_measured_fraction_full 0.998
_diffrn_reflns_Laue_measured_fraction_max 0.998
_diffrn_reflns_limit_h_max 15
_diffrn_reflns_limit_h_min -15
_diffrn_reflns_limit_k_max 18
_diffrn_reflns_limit_k_min -18
_diffrn_reflns_limit_l_max 27
_diffrn_reflns_limit_l_min -27
_diffrn_reflns_number 125120
_diffrn_reflns_point_group_measured_fraction_full 0.998
_diffrn_reflns_point_group_measured_fraction_max 0.998
_diffrn_reflns_theta_full 25.242
_diffrn_reflns_theta_max 42.168
_diffrn_reflns_theta_min 2.867
_diffrn_source 'sealed tube'
_exptl_absorpt_coefficient_mu 0.819
_exptl_absorpt_correction_T_max 0.7483
_exptl_absorpt_correction_T_min 0.6804
_exptl_absorpt_correction_type multi-scan
_exptl_absorpt_process_details SADABS
_exptl_crystal_colour colourless
_exptl_crystal_density_diffrn 1.195
_exptl_crystal_description prism
_exptl_crystal_F_000 420
_exptl_crystal_size_max 0.373
_exptl_crystal_size_mid 0.229
_exptl_crystal_size_min 0.167
_refine_diff_density_max 0.687
_refine_diff_density_min -0.323
_refine_diff_density_rms 0.063
_refine_ls_extinction_method none
_refine_ls_goodness_of_fit_ref 1.045
_refine_ls_hydrogen_treatment constr
_refine_ls_matrix_type full
_refine_ls_number_parameters 232
_refine_ls_number_reflns 15267
_refine_ls_number_restraints 0
_refine_ls_restrained_S_all 1.045
_refine_ls_R_factor_all 0.0362
_refine_ls_R_factor_gt 0.0269
_refine_ls_shift/su_max 0.001
_refine_ls_shift/su_mean 0.000
_refine_ls_structure_factor_coef Fsqd
_refine_ls_weighting_details 'w=1/[\s^2^(Fo^2^)+(0.0399P)^2^+0.0621P] where P=(Fo^2^+2Fc^2^)/3'
_refine_ls_weighting_scheme calc
_refine_ls_wR_factor_gt 0.0700
_refine_ls_wR_factor_ref 0.0733
_reflns_Friedel_coverage 0.000
_reflns_number_gt 13141
_reflns_number_total 15267
_reflns_threshold_expression 'I > 2\s(I)'
_cod_data_source_file d1dt03180e3.cif
_cod_data_source_block b21074
_cod_database_code 7708590
_shelx_shelxl_version_number 2016/6
_shelx_space_group_comment
;
The symmetry employed for this shelxl refinement is uniquely defined
by the following loop, which should always be used as a source of
symmetry information in preference to the above space-group names.
They are only intended as comments.
;
_shelx_estimated_absorpt_t_min 0.750
_shelx_estimated_absorpt_t_max 0.875

loop_
_space_group_symop_operation_xyz
'x, y, z'
'-x, -y, -z'

loop_
_atom_site_label
_atom_site_type_symbol
_atom_site_fract_x
_atom_site_fract_y
_atom_site_fract_z
_atom_site_U_iso_or_equiv
_atom_site_adp_type
_atom_site_occupancy
_atom_site_site_symmetry_order
_atom_site_calc_flag
_atom_site_refinement_flags_posn
_atom_site_refinement_flags_adp
_atom_site_refinement_flags_occupancy
_atom_site_disorder_assembly
_atom_site_disorder_group
Ge1 Ge 0.500000 0.500000 0.000000 0.00834(2) Uani 1 2 d S . P . .
P1 P 0.19946(2) 0.48634(2) 0.14644(2) 0.01144(3) Uani 1 1 d . . . . .
O1 O 0.28582(5) 0.52363(5) 0.06510(3) 0.01248(7) Uani 1 1 d . . . . .
O2 O 0.60106(5) 0.46967(4) 0.10674(3) 0.01029(6) Uani 1 1 d . . . . .
O3 O 0.56594(5) 0.69376(4) 0.05858(3) 0.01186(6) Uani 1 1 d . . . . .
C1 C 0.63338(6) 0.59702(6) 0.17967(4) 0.01065(8) Uani 1 1 d . . . . .
C2 C 0.61560(7) 0.72022(6) 0.15365(4) 0.01136(8) Uani 1 1 d . . . . .
C3 C 0.64568(8) 0.85658(6) 0.22413(4) 0.01428(9) Uani 1 1 d . . . . .
C4 C 0.68614(8) 0.86359(7) 0.32101(4) 0.01672(10) Uani 1 1 d . . . . .
H4 H 0.704899 0.955223 0.370157 0.020 Uiso 1 1 calc R U . . .
C5 C 0.70002(8) 0.74311(7) 0.34839(4) 0.01550(9) Uani 1 1 d . . . . .
C6 C 0.67559(7) 0.60783(6) 0.27536(4) 0.01310(8) Uani 1 1 d . . . . .
H6 H 0.687993 0.524001 0.291540 0.016 Uiso 1 1 calc R U . . .
C7 C 0.63580(9) 0.99084(6) 0.19540(5) 0.01819(10) Uani 1 1 d . . . . .
C8 C 0.45888(10) 0.99062(8) 0.15108(7) 0.02810(15) Uani 1 1 d . . . . .
H8A H 0.377100 0.992703 0.199905 0.042 Uiso 1 1 calc R U . . .
H8B H 0.431248 0.903815 0.094160 0.042 Uiso 1 1 calc R U . . .
H8C H 0.455291 1.075193 0.130867 0.042 Uiso 1 1 calc R U . . .
C9 C 0.76323(10) 0.99291(8) 0.11939(6) 0.02479(13) Uani 1 1 d . . . . .
H9A H 0.757462 1.078934 0.101093 0.037 Uiso 1 1 calc R U . . .
H9B H 0.736830 0.907530 0.061332 0.037 Uiso 1 1 calc R U . . .
H9C H 0.876749 0.993570 0.147216 0.037 Uiso 1 1 calc R U . . .
C10 C 0.67609(14) 1.12976(8) 0.28276(6) 0.03166(17) Uani 1 1 d . . . . .
H10A H 0.594883 1.132147 0.331922 0.047 Uiso 1 1 calc R U . . .
H10B H 0.669292 1.212335 0.260661 0.047 Uiso 1 1 calc R U . . .
H10C H 0.789805 1.133435 0.311433 0.047 Uiso 1 1 calc R U . . .
C11 C 0.73635(9) 0.75152(8) 0.45468(4) 0.01940(11) Uani 1 1 d . . . . .
C12 C 0.75067(13) 0.90525(9) 0.52626(5) 0.03083(17) Uani 1 1 d . . . . .
H12A H 0.845345 0.962429 0.511128 0.046 Uiso 1 1 calc R U . . .
H12B H 0.769258 0.904509 0.593140 0.046 Uiso 1 1 calc R U . . .
H12C H 0.646556 0.947123 0.520295 0.046 Uiso 1 1 calc R U . . .
C13 C 0.90177(11) 0.69002(12) 0.46511(6) 0.03239(17) Uani 1 1 d . . . . .
H13A H 0.893307 0.589917 0.422336 0.049 Uiso 1 1 calc R U . . .
H13B H 0.923730 0.695150 0.533055 0.049 Uiso 1 1 calc R U . . .
H13C H 0.993989 0.745702 0.446590 0.049 Uiso 1 1 calc R U . . .
C14 C 0.59164(11) 0.66454(10) 0.48370(5) 0.03033(17) Uani 1 1 d . . . . .
H14A H 0.485755 0.702895 0.475849 0.046 Uiso 1 1 calc R U . . .
H14B H 0.612476 0.671147 0.552028 0.046 Uiso 1 1 calc R U . . .
H14C H 0.584322 0.564067 0.441746 0.046 Uiso 1 1 calc R U . . .
C15 C 0.21055(8) 0.64047(8) 0.25559(4) 0.01888(11) Uani 1 1 d . . . . .
H15A H 0.159997 0.610938 0.308115 0.023 Uiso 1 1 calc R U . . .
H15B H 0.330152 0.675794 0.276747 0.023 Uiso 1 1 calc R U . . .
C16 C 0.12127(10) 0.76280(8) 0.24280(5) 0.02291(12) Uani 1 1 d . . . . .
H16A H 0.169352 0.791936 0.190283 0.034 Uiso 1 1 calc R U . . .
H16B H 0.135925 0.844302 0.303856 0.034 Uiso 1 1 calc R U . . .
H16C H 0.001195 0.730738 0.226061 0.034 Uiso 1 1 calc R U . . .
C17 C 0.28685(8) 0.34652(7) 0.17904(5) 0.01718(10) Uani 1 1 d . . . . .
H17A H 0.294949 0.264668 0.118778 0.021 Uiso 1 1 calc R U . . .
H17B H 0.402270 0.382382 0.209254 0.021 Uiso 1 1 calc R U . . .
C18 C 0.18447(10) 0.29329(9) 0.24979(6) 0.02474(13) Uani 1 1 d . . . . .
H18A H 0.175345 0.373618 0.309671 0.037 Uiso 1 1 calc R U . . .
H18B H 0.240760 0.219659 0.265844 0.037 Uiso 1 1 calc R U . . .
H18C H 0.071811 0.252562 0.219101 0.037 Uiso 1 1 calc R U . . .
C19 C -0.01752(7) 0.42531(7) 0.10696(5) 0.01555(9) Uani 1 1 d . . . . .
H19A H -0.077780 0.413266 0.162506 0.019 Uiso 1 1 calc R U . . .
H19B H -0.068406 0.498892 0.086487 0.019 Uiso 1 1 calc R U . . .
C20 C -0.04018(9) 0.28349(7) 0.02215(5) 0.02037(11) Uani 1 1 d . . . . .
H20A H 0.031279 0.290942 -0.029660 0.031 Uiso 1 1 calc R U . . .
H20B H -0.158064 0.261957 -0.003520 0.031 Uiso 1 1 calc R U . . .
H20C H -0.008270 0.206651 0.045241 0.031 Uiso 1 1 calc R U . . .

loop_
_atom_site_aniso_label
_atom_site_aniso_U_11
_atom_site_aniso_U_22
_atom_site_aniso_U_33
_atom_site_aniso_U_23
_atom_site_aniso_U_13
_atom_site_aniso_U_12
Ge1 0.00736(3) 0.00935(3) 0.00817(3) 0.00265(2) 0.00079(2) 0.00123(2)
P1 0.00862(5) 0.01623(6) 0.01066(5) 0.00549(5) 0.00261(4) 0.00285(4)
O1 0.00964(14) 0.01733(17) 0.01278(15) 0.00719(13) 0.00369(12) 0.00374(12)
O2 0.01029(14) 0.01057(14) 0.00951(14) 0.00267(11) -0.00006(11) 0.00143(11)
O3 0.01391(16) 0.01072(15) 0.01036(14) 0.00308(12) -0.00014(12) 0.00040(12)
C1 0.00915(17) 0.01213(19) 0.00968(17) 0.00245(15) 0.00076(14) 0.00063(14)
C2 0.01126(18) 0.01145(19) 0.01030(18) 0.00243(15) 0.00125(15) 0.00014(15)
C3 0.0161(2) 0.0117(2) 0.0129(2) 0.00158(16) 0.00263(17) -0.00039(16)
C4 0.0194(2) 0.0152(2) 0.0119(2) 0.00045(17) 0.00195(18) -0.00181(18)
C5 0.0155(2) 0.0187(2) 0.00995(19) 0.00259(17) 0.00102(16) -0.00183(18)
C6 0.0125(2) 0.0157(2) 0.01051(19) 0.00399(16) 0.00051(15) 0.00024(16)
C7 0.0232(3) 0.0112(2) 0.0184(2) 0.00284(18) 0.0038(2) -0.00020(19)
C8 0.0265(3) 0.0176(3) 0.0416(4) 0.0108(3) 0.0018(3) 0.0068(2)
C9 0.0297(3) 0.0187(3) 0.0260(3) 0.0086(2) 0.0083(3) -0.0034(2)
C10 0.0521(5) 0.0124(3) 0.0251(3) 0.0001(2) 0.0050(3) -0.0016(3)
C11 0.0213(3) 0.0238(3) 0.0099(2) 0.00308(19) 0.00050(18) -0.0037(2)
C12 0.0456(5) 0.0272(3) 0.0127(2) 0.0002(2) -0.0004(3) -0.0055(3)
C13 0.0308(4) 0.0500(5) 0.0164(3) 0.0106(3) -0.0029(3) 0.0080(3)
C14 0.0345(4) 0.0383(4) 0.0143(3) 0.0078(3) 0.0032(2) -0.0122(3)
C15 0.0176(2) 0.0244(3) 0.0125(2) 0.0027(2) 0.00326(18) 0.0036(2)
C16 0.0252(3) 0.0182(3) 0.0221(3) 0.0021(2) 0.0041(2) 0.0025(2)
C17 0.0141(2) 0.0232(3) 0.0192(2) 0.0129(2) 0.00323(18) 0.00470(19)
C18 0.0247(3) 0.0324(4) 0.0256(3) 0.0202(3) 0.0066(2) 0.0048(3)
C19 0.00938(19) 0.0215(2) 0.0176(2) 0.00886(19) 0.00218(16) 0.00186(17)
C20 0.0188(3) 0.0202(3) 0.0219(3) 0.0084(2) -0.0021(2) -0.0022(2)

loop_
_atom_type_symbol
_atom_type_description
_atom_type_scat_dispersion_real
_atom_type_scat_dispersion_imag
_atom_type_scat_source
C C 0.0033 0.0016 'International Tables Vol C Tables 4.2.6.8 and 6.1.1.4'
H H 0.0000 0.0000 'International Tables Vol C Tables 4.2.6.8 and 6.1.1.4'
O O 0.0106 0.0060 'International Tables Vol C Tables 4.2.6.8 and 6.1.1.4'
P P 0.1023 0.0942 'International Tables Vol C Tables 4.2.6.8 and 6.1.1.4'
Ge Ge 0.1547 1.8001 'International Tables Vol C Tables 4.2.6.8 and 6.1.1.4'

loop_
_geom_angle_atom_site_label_1
_geom_angle_atom_site_label_2
_geom_angle_atom_site_label_3
_geom_angle
_geom_angle_site_symmetry_1
_geom_angle_site_symmetry_3
_geom_angle_publ_flag
O2 Ge1 O2 179.999(12) 2_665 . ?
O2 Ge1 O3 91.39(3) 2_665 . ?
O2 Ge1 O3 88.61(3) . . ?
O2 Ge1 O3 88.61(3) 2_665 2_665 ?
O2 Ge1 O3 91.39(3) . 2_665 ?
O3 Ge1 O3 180.0 . 2_665 ?
O2 Ge1 O1 90.25(3) 2_665 2_665 ?
O2 Ge1 O1 89.75(3) . 2_665 ?
O3 Ge1 O1 90.36(3) . 2_665 ?
O3 Ge1 O1 89.64(3) 2_665 2_665 ?
O2 Ge1 O1 89.75(3) 2_665 . ?
O2 Ge1 O1 90.25(3) . . ?
O3 Ge1 O1 89.64(3) . . ?
O3 Ge1 O1 90.36(3) 2_665 . ?
O1 Ge1 O1 180.0 2_665 . ?
O1 P1 C19 108.75(4) . . ?
O1 P1 C17 113.76(3) . . ?
C19 P1 C17 107.18(4) . . ?
O1 P1 C15 111.03(4) . . ?
C19 P1 C15 108.60(3) . . ?
C17 P1 C15 107.34(4) . . ?
P1 O1 Ge1 139.50(3) . . ?
C1 O2 Ge1 108.56(4) . . ?
C2 O3 Ge1 109.15(4) . . ?
O2 C1 C6 122.69(5) . . ?
O2 C1 C2 116.12(5) . . ?
C6 C1 C2 121.15(5) . . ?
O3 C2 C3 124.76(5) . . ?
O3 C2 C1 114.96(5) . . ?
C3 C2 C1 120.27(6) . . ?
C2 C3 C4 117.05(6) . . ?
C2 C3 C7 120.54(6) . . ?
C4 C3 C7 122.41(5) . . ?
C5 C4 C3 123.41(5) . . ?
C5 C4 H4 118.3 . . ?
C3 C4 H4 118.3 . . ?
C4 C5 C6 118.25(6) . . ?
C4 C5 C11 122.98(6) . . ?
C6 C5 C11 118.75(6) . . ?
C1 C6 C5 119.80(6) . . ?
C1 C6 H6 120.1 . . ?
C5 C6 H6 120.1 . . ?
C3 C7 C8 110.25(6) . . ?
C3 C7 C9 109.33(6) . . ?
C8 C7 C9 108.91(7) . . ?
C3 C7 C10 112.53(7) . . ?
C8 C7 C10 107.95(7) . . ?
C9 C7 C10 107.78(6) . . ?
C7 C8 H8A 109.5 . . ?
C7 C8 H8B 109.5 . . ?
H8A C8 H8B 109.5 . . ?
C7 C8 H8C 109.5 . . ?
H8A C8 H8C 109.5 . . ?
H8B C8 H8C 109.5 . . ?
C7 C9 H9A 109.5 . . ?
C7 C9 H9B 109.5 . . ?
H9A C9 H9B 109.5 . . ?
C7 C9 H9C 109.5 . . ?
H9A C9 H9C 109.5 . . ?
H9B C9 H9C 109.5 . . ?
C7 C10 H10A 109.5 . . ?
C7 C10 H10B 109.5 . . ?
H10A C10 H10B 109.5 . . ?
C7 C10 H10C 109.5 . . ?
H10A C10 H10C 109.5 . . ?
H10B C10 H10C 109.5 . . ?
C12 C11 C13 108.07(7) . . ?
C12 C11 C5 112.61(6) . . ?
C13 C11 C5 109.95(6) . . ?
C12 C11 C14 107.68(7) . . ?
C13 C11 C14 109.59(8) . . ?
C5 C11 C14 108.89(6) . . ?
C11 C12 H12A 109.5 . . ?
C11 C12 H12B 109.5 . . ?
H12A C12 H12B 109.5 . . ?
C11 C12 H12C 109.5 . . ?
H12A C12 H12C 109.5 . . ?
H12B C12 H12C 109.5 . . ?
C11 C13 H13A 109.5 . . ?
C11 C13 H13B 109.5 . . ?
H13A C13 H13B 109.5 . . ?
C11 C13 H13C 109.5 . . ?
H13A C13 H13C 109.5 . . ?
H13B C13 H13C 109.5 . . ?
C11 C14 H14A 109.5 . . ?
C11 C14 H14B 109.5 . . ?
H14A C14 H14B 109.5 . . ?
C11 C14 H14C 109.5 . . ?
H14A C14 H14C 109.5 . . ?
H14B C14 H14C 109.5 . . ?
C16 C15 P1 113.68(5) . . ?
C16 C15 H15A 108.8 . . ?
P1 C15 H15A 108.8 . . ?
C16 C15 H15B 108.8 . . ?
P1 C15 H15B 108.8 . . ?
H15A C15 H15B 107.7 . . ?
C15 C16 H16A 109.5 . . ?
C15 C16 H16B 109.5 . . ?
H16A C16 H16B 109.5 . . ?
C15 C16 H16C 109.5 . . ?
H16A C16 H16C 109.5 . . ?
H16B C16 H16C 109.5 . . ?
C18 C17 P1 113.84(5) . . ?
C18 C17 H17A 108.8 . . ?
P1 C17 H17A 108.8 . . ?
C18 C17 H17B 108.8 . . ?
P1 C17 H17B 108.8 . . ?
H17A C17 H17B 107.7 . . ?
C17 C18 H18A 109.5 . . ?
C17 C18 H18B 109.5 . . ?
H18A C18 H18B 109.5 . . ?
C17 C18 H18C 109.5 . . ?
H18A C18 H18C 109.5 . . ?
H18B C18 H18C 109.5 . . ?
C20 C19 P1 112.37(5) . . ?
C20 C19 H19A 109.1 . . ?
P1 C19 H19A 109.1 . . ?
C20 C19 H19B 109.1 . . ?
P1 C19 H19B 109.1 . . ?
H19A C19 H19B 107.9 . . ?
C19 C20 H20A 109.5 . . ?
C19 C20 H20B 109.5 . . ?
H20A C20 H20B 109.5 . . ?
C19 C20 H20C 109.5 . . ?
H20A C20 H20C 109.5 . . ?
H20B C20 H20C 109.5 . . ?

loop_
_geom_bond_atom_site_label_1
_geom_bond_atom_site_label_2
_geom_bond_distance
_geom_bond_site_symmetry_2
_geom_bond_publ_flag
Ge1 O2 1.8467(7) 2_665 ?
Ge1 O2 1.8467(7) . ?
Ge1 O3 1.8484(8) . ?
Ge1 O3 1.8484(8) 2_665 ?
Ge1 O1 1.9862(8) 2_665 ?
Ge1 O1 1.9863(8) . ?
P1 O1 1.5208(7) . ?
P1 C19 1.7940(9) . ?
P1 C17 1.7996(8) . ?
P1 C15 1.8006(9) . ?
O2 C1 1.3535(8) . ?
O3 C2 1.3551(9) . ?
C1 C6 1.3851(10) . ?
C1 C2 1.4132(9) . ?
C2 C3 1.3984(9) . ?
C3 C4 1.4101(10) . ?
C3 C7 1.5317(10) . ?
C4 C5 1.3930(10) . ?
C4 H4 0.9500 . ?
C5 C6 1.4048(9) . ?
C5 C11 1.5341(11) . ?
C6 H6 0.9500 . ?
C7 C8 1.5344(12) . ?
C7 C9 1.5353(11) . ?
C7 C10 1.5362(11) . ?
C8 H8A 0.9800 . ?
C8 H8B 0.9800 . ?
C8 H8C 0.9800 . ?
C9 H9A 0.9800 . ?
C9 H9B 0.9800 . ?
C9 H9C 0.9800 . ?
C10 H10A 0.9800 . ?
C10 H10B 0.9800 . ?
C10 H10C 0.9800 . ?
C11 C12 1.5322(12) . ?
C11 C13 1.5335(13) . ?
C11 C14 1.5353(11) . ?
C12 H12A 0.9800 . ?
C12 H12B 0.9800 . ?
C12 H12C 0.9800 . ?
C13 H13A 0.9800 . ?
C13 H13B 0.9800 . ?
C13 H13C 0.9800 . ?
C14 H14A 0.9800 . ?
C14 H14B 0.9800 . ?
C14 H14C 0.9800 . ?
C15 C16 1.5259(11) . ?
C15 H15A 0.9900 . ?
C15 H15B 0.9900 . ?
C16 H16A 0.9800 . ?
C16 H16B 0.9800 . ?
C16 H16C 0.9800 . ?
C17 C18 1.5321(10) . ?
C17 H17A 0.9900 . ?
C17 H17B 0.9900 . ?
C18 H18A 0.9800 . ?
C18 H18B 0.9800 . ?
C18 H18C 0.9800 . ?
C19 C20 1.5284(11) . ?
C19 H19A 0.9900 . ?
C19 H19B 0.9900 . ?
C20 H20A 0.9800 . ?
C20 H20B 0.9800 . ?
C20 H20C 0.9800 . ?

loop_
_geom_hbond_atom_site_label_D
_geom_hbond_atom_site_label_H
_geom_hbond_atom_site_label_A
_geom_hbond_distance_DH
_geom_hbond_distance_HA
_geom_hbond_distance_DA
_geom_hbond_angle_DHA
_geom_hbond_site_symmetry_A
C17 H17B O2 0.99 2.50 3.0661(12) 115.7 .

loop_
_geom_torsion_atom_site_label_1
_geom_torsion_atom_site_label_2
_geom_torsion_atom_site_label_3
_geom_torsion_atom_site_label_4
_geom_torsion
_geom_torsion_site_symmetry_1
_geom_torsion_site_symmetry_2
_geom_torsion_site_symmetry_3
_geom_torsion_site_symmetry_4
_geom_torsion_publ_flag
C19 P1 O1 Ge1 -137.84(5) . . . . ?
C17 P1 O1 Ge1 -18.48(5) . . . . ?
C15 P1 O1 Ge1 102.73(5) . . . . ?
O3 Ge1 O2 C1 14.22(4) . . . . ?
O3 Ge1 O2 C1 -165.77(3) 2_665 . . . ?
O1 Ge1 O2 C1 104.59(4) 2_665 . . . ?
O1 Ge1 O2 C1 -75.41(4) . . . . ?
O2 Ge1 O3 C2 166.10(4) 2_665 . . . ?
O2 Ge1 O3 C2 -13.90(4) . . . . ?
O1 Ge1 O3 C2 -103.64(4) 2_665 . . . ?
O1 Ge1 O3 C2 76.36(4) . . . . ?
Ge1 O2 C1 C6 165.99(4) . . . . ?
Ge1 O2 C1 C2 -11.73(5) . . . . ?
Ge1 O3 C2 C3 -168.34(5) . . . . ?
Ge1 O3 C2 C1 10.50(6) . . . . ?
O2 C1 C2 O3 0.86(7) . . . . ?
C6 C1 C2 O3 -176.90(5) . . . . ?
O2 C1 C2 C3 179.76(5) . . . . ?
C6 C1 C2 C3 2.00(8) . . . . ?
O3 C2 C3 C4 176.00(5) . . . . ?
C1 C2 C3 C4 -2.78(8) . . . . ?
O3 C2 C3 C7 -4.49(9) . . . . ?
C1 C2 C3 C7 176.73(5) . . . . ?
C2 C3 C4 C5 1.18(9) . . . . ?
C7 C3 C4 C5 -178.32(6) . . . . ?
C3 C4 C5 C6 1.26(9) . . . . ?
C3 C4 C5 C11 -177.19(6) . . . . ?
O2 C1 C6 C5 -177.07(5) . . . . ?
C2 C1 C6 C5 0.54(8) . . . . ?
C4 C5 C6 C1 -2.11(9) . . . . ?
C11 C5 C6 C1 176.41(5) . . . . ?
C2 C3 C7 C8 60.50(8) . . . . ?
C4 C3 C7 C8 -120.01(7) . . . . ?
C2 C3 C7 C9 -59.20(8) . . . . ?
C4 C3 C7 C9 120.28(7) . . . . ?
C2 C3 C7 C10 -178.93(6) . . . . ?
C4 C3 C7 C10 0.56(9) . . . . ?
C4 C5 C11 C12 1.50(9) . . . . ?
C6 C5 C11 C12 -176.94(6) . . . . ?
C4 C5 C11 C13 -119.07(8) . . . . ?
C6 C5 C11 C13 62.48(8) . . . . ?
C4 C5 C11 C14 120.85(8) . . . . ?
C6 C5 C11 C14 -57.59(9) . . . . ?
O1 P1 C15 C16 62.26(6) . . . . ?
C19 P1 C15 C16 -57.27(6) . . . . ?
C17 P1 C15 C16 -172.84(5) . . . . ?
O1 P1 C17 C18 -171.40(5) . . . . ?
C19 P1 C17 C18 -51.15(6) . . . . ?
C15 P1 C17 C18 65.36(6) . . . . ?
O1 P1 C19 C20 66.33(6) . . . . ?
C17 P1 C19 C20 -57.05(6) . . . . ?
C15 P1 C19 C20 -172.73(5) . . . . ?
